data_2014886
loop_
_publ_author_name
'Glidewell, Christopher'
'Low, John N.'
'Skakle, Janet M. S.'
'Wardell, James L.'

_publ_section_title
;
 Three isomeric <i>N</i>-(nitrophenyl)succinimides: isolated molecules,
 hydrogen-bonded sheets and a hydrogen-bonded three-dimensional
 framework
;
_journal_issue 4
_journal_name_full 'Acta Crystallographica Section C'
_journal_page_first o216
_journal_page_last o220
_journal_paper_doi 10.1107/S0108270105004798
_journal_volume 61
_journal_year 2005
_chemical_formula_iupac 'C10 H8 N2 O4'
_chemical_formula_moiety 'C10 H8 N2 O4'
_chemical_formula_sum 'C10 H8 N2 O4'
_chemical_formula_weight 220.18
_chemical_name_systematic
;
N-(2-Nitrophenyl)succinimide
;
_space_group_IT_number 14
_symmetry_cell_setting monoclinic
_symmetry_space_group_name_Hall '-P 2ybc'
_symmetry_space_group_name_H-M 'P 1 21/c 1'
_atom_sites_solution_hydrogens geom
_atom_sites_solution_primary direct
_atom_sites_solution_secondary difmap
_cell_angle_alpha 90.00
_cell_angle_beta 101.0185(10)
_cell_angle_gamma 90.00
_cell_formula_units_Z 4
_cell_length_a 8.3703(2)
_cell_length_b 8.25000(10)
_cell_length_c 14.1375(3)
_cell_measurement_reflns_used 2192
_cell_measurement_temperature 120(2)
_cell_measurement_theta_max 27.53
_cell_measurement_theta_min 3.50
_cell_volume 958.27(3)
_computing_cell_refinement 'DENZO (Otwinowski & Minor, 1997) and COLLECT'
_computing_data_collection 'COLLECT (Hooft, 1999)'
_computing_data_reduction 'DENZO  and COLLECT'
_computing_molecular_graphics 'PLATON (Spek, 2003)'
_computing_publication_material 'SHELXL97 and PRPKAPPA (Ferguson, 1999)'
_computing_structure_refinement 'OSCAIL and SHELXL97 (Sheldrick, 1997)'
_computing_structure_solution 'OSCAIL (McArdle , 2003) and SHELXS97 (Sheldrick, 1997)'
_diffrn_ambient_temperature 120(2)
_diffrn_detector_area_resol_mean 9.091
_diffrn_measured_fraction_theta_full 0.994
_diffrn_measured_fraction_theta_max 0.994
_diffrn_measurement_device_type 'Nonius KappaCCD'
_diffrn_measurement_method '\f and \w scans'
_diffrn_radiation_monochromator graphite
_diffrn_radiation_source 'Bruker-Nonius FR591 rotating anode'
_diffrn_radiation_type 'Mo K\a'
_diffrn_radiation_wavelength 0.71073
_diffrn_reflns_av_R_equivalents 0.0306
_diffrn_reflns_av_sigmaI/netI 0.0232
_diffrn_reflns_limit_h_max 10
_diffrn_reflns_limit_h_min -10
_diffrn_reflns_limit_k_max 10
_diffrn_reflns_limit_k_min -10
_diffrn_reflns_limit_l_max 18
_diffrn_reflns_limit_l_min -18
_diffrn_reflns_number 12771
_diffrn_reflns_theta_full 27.53
_diffrn_reflns_theta_max 27.53
_diffrn_reflns_theta_min 3.50
_diffrn_standards_decay_% nil
_exptl_absorpt_coefficient_mu 0.121
_exptl_absorpt_correction_T_max 0.988
_exptl_absorpt_correction_T_min 0.976
_exptl_absorpt_correction_type multi-scan
_exptl_absorpt_process_details '(SADABS; Sheldrick, 2003)'
_exptl_crystal_colour yellow
_exptl_crystal_density_diffrn 1.526
_exptl_crystal_density_method 'not measured'
_exptl_crystal_description block
_exptl_crystal_F_000 456
_exptl_crystal_size_max 0.15
_exptl_crystal_size_mid 0.15
_exptl_crystal_size_min 0.10
_refine_diff_density_max 0.350
_refine_diff_density_min -0.351
_refine_ls_extinction_coef 0.081(7)
_refine_ls_extinction_expression Fc^*^=kFc[1+0.001xFc^2^\l^3^/sin(2\q)]^-1/4^
_refine_ls_extinction_method SHELXL97
_refine_ls_goodness_of_fit_ref 1.101
_refine_ls_hydrogen_treatment constr
_refine_ls_matrix_type full
_refine_ls_number_parameters 146
_refine_ls_number_reflns 2192
_refine_ls_number_restraints 0
_refine_ls_restrained_S_all 1.101
_refine_ls_R_factor_all 0.0522
_refine_ls_R_factor_gt 0.0427
_refine_ls_shift/su_max 0.000
_refine_ls_shift/su_mean 0.000
_refine_ls_structure_factor_coef Fsqd
_refine_ls_weighting_details 'w=1/[\s^2^(Fo^2^)+(0.0646P)^2^+0.2225P] where P=(Fo^2^+2Fc^2^)/3'
_refine_ls_weighting_scheme calc
_refine_ls_wR_factor_gt 0.1066
_refine_ls_wR_factor_ref 0.1144
_reflns_number_gt 1846
_reflns_number_total 2192
_reflns_threshold_expression I>2\s(I)
_cod_data_source_file sk1817.cif
_cod_data_source_block I
_cod_depositor_comments
;
The following automatic conversions were performed:

'_exptl_absorpt_correction_type' value 'Multi-scan' changed to
'multi-scan' according to
/home/saulius/struct/CIF-dictionaries/cif_core.dic dictionary named
'cif_core.dic' version 2.4.1 from 2010-06-29.

Automatic conversion script
Id: cif_fix_values 1715 2011-07-08 13:25:40Z adriana 
;
_cod_original_sg_symbol_H-M 'P 21/c'
_cod_database_code 2014886
_cod_database_fobs_code 2014886

loop_
_symmetry_equiv_pos_as_xyz
'x, y, z'
'-x, y+1/2, -z+1/2'
'-x, -y, -z'
'x, -y+1/2, z+1/2'

loop_
_atom_site_label
_atom_site_fract_x
_atom_site_fract_y
_atom_site_fract_z
_atom_site_U_iso_or_equiv
_atom_site_adp_type
_atom_site_calc_flag
_atom_site_refinement_flags
_atom_site_occupancy
_atom_site_disorder_assembly
_atom_site_disorder_group
_atom_site_type_symbol
N1 0.56943(12) 0.28051(12) 0.69420(7) 0.0184(3) Uani d . 1 . . N
C1 0.41560(15) 0.31944(15) 0.71194(9) 0.0222(3) Uani d . 1 . . C
O1 0.39277(12) 0.39518(13) 0.78109(7) 0.0327(3) Uani d . 1 . . O
C2 0.29142(16) 0.25421(17) 0.62910(10) 0.0269(3) Uani d . 1 . . C
C3 0.38899(16) 0.16599(16) 0.56392(9) 0.0242(3) Uani d . 1 . . C
C4 0.56402(16) 0.19965(15) 0.60632(9) 0.0202(3) Uani d . 1 . . C
O4 0.68351(12) 0.16841(11) 0.57385(7) 0.0261(3) Uani d . 1 . . O
C11 0.71852(15) 0.32760(15) 0.75413(9) 0.0180(3) Uani d . 1 . . C
C12 0.83386(15) 0.41825(15) 0.71784(9) 0.0202(3) Uani d . 1 . . C
N12 0.79528(14) 0.48594(14) 0.62029(8) 0.0260(3) Uani d . 1 . . N
O21 0.65761(13) 0.54083(13) 0.59282(7) 0.0363(3) Uani d . 1 . . O
O22 0.90292(14) 0.48825(14) 0.57244(7) 0.0377(3) Uani d . 1 . . O
C13 0.98520(16) 0.45331(17) 0.77271(10) 0.0257(3) Uani d . 1 . . C
C14 1.01968(16) 0.40293(18) 0.86802(10) 0.0276(3) Uani d . 1 . . C
C15 0.90492(17) 0.31608(17) 0.90600(9) 0.0261(3) Uani d . 1 . . C
C16 0.75611(16) 0.27618(15) 0.84926(9) 0.0216(3) Uani d . 1 . . C
H2A 0.2273 0.3437 0.5938 0.032 Uiso calc R 1 . . H
H2B 0.2160 0.1786 0.6527 0.032 Uiso calc R 1 . . H
H3A 0.3668 0.0481 0.5633 0.029 Uiso calc R 1 . . H
H3B 0.3609 0.2076 0.4971 0.029 Uiso calc R 1 . . H
H13 1.0640 0.5108 0.7456 0.031 Uiso calc R 1 . . H
H14 1.1220 0.4280 0.9073 0.033 Uiso calc R 1 . . H
H15 0.9285 0.2835 0.9716 0.031 Uiso calc R 1 . . H
H16 0.6798 0.2136 0.8755 0.026 Uiso calc R 1 . . H

loop_
_atom_site_aniso_label
_atom_site_aniso_U_11
_atom_site_aniso_U_22
_atom_site_aniso_U_33
_atom_site_aniso_U_12
_atom_site_aniso_U_13
_atom_site_aniso_U_23
N1 0.0169(5) 0.0193(5) 0.0189(5) -0.0024(4) 0.0033(4) -0.0024(4)
C1 0.0190(6) 0.0204(6) 0.0274(7) -0.0008(5) 0.0054(5) 0.0009(5)
O1 0.0232(5) 0.0396(6) 0.0367(6) 0.0013(4) 0.0091(4) -0.0131(5)
C2 0.0206(6) 0.0274(7) 0.0308(7) -0.0030(5) 0.0005(5) 0.0005(5)
C3 0.0267(7) 0.0209(6) 0.0227(6) -0.0048(5) -0.0009(5) 0.0009(5)
C4 0.0264(7) 0.0157(6) 0.0183(6) -0.0033(5) 0.0039(5) 0.0006(5)
O4 0.0295(5) 0.0269(5) 0.0237(5) -0.0026(4) 0.0097(4) -0.0046(4)
C11 0.0174(6) 0.0177(6) 0.0190(6) 0.0008(4) 0.0037(5) -0.0033(5)
C12 0.0215(6) 0.0201(6) 0.0195(6) -0.0002(5) 0.0049(5) -0.0018(5)
N12 0.0318(6) 0.0232(6) 0.0231(6) -0.0082(5) 0.0052(5) 0.0005(4)
O21 0.0372(6) 0.0326(6) 0.0359(6) -0.0017(5) -0.0012(5) 0.0125(4)
O22 0.0460(7) 0.0423(6) 0.0291(5) -0.0147(5) 0.0180(5) -0.0003(5)
C13 0.0194(6) 0.0268(7) 0.0316(7) -0.0027(5) 0.0064(5) -0.0040(5)
C14 0.0193(6) 0.0309(7) 0.0297(7) 0.0016(5) -0.0026(5) -0.0056(6)
C15 0.0284(7) 0.0277(7) 0.0203(6) 0.0062(6) -0.0001(5) -0.0018(5)
C16 0.0240(6) 0.0212(6) 0.0207(6) 0.0012(5) 0.0066(5) -0.0004(5)

loop_
_atom_type_symbol
_atom_type_description
_atom_type_scat_dispersion_real
_atom_type_scat_dispersion_imag
_atom_type_scat_source
C C 0.0033 0.0016 'International Tables Vol C Tables 4.2.6.8 and 6.1.1.4'
H H 0.0000 0.0000 'International Tables Vol C Tables 4.2.6.8 and 6.1.1.4'
N N 0.0061 0.0033 'International Tables Vol C Tables 4.2.6.8 and 6.1.1.4'
O O 0.0106 0.0060 'International Tables Vol C Tables 4.2.6.8 and 6.1.1.4'

loop_
_geom_angle_atom_site_label_1
_geom_angle_atom_site_label_2
_geom_angle_atom_site_label_3
_geom_angle
_geom_angle_publ_flag
C1 N1 C4 113.19(10) no
C1 N1 C11 124.40(10) no
C4 N1 C11 122.24(10) no
O1 C1 N1 124.02(12) no
O1 C1 C2 128.44(12) no
N1 C1 C2 107.51(11) no
C1 C2 C3 105.65(10) no
C1 C2 H2A 110.6 no
C3 C2 H2A 110.6 no
C1 C2 H2B 110.6 no
C3 C2 H2B 110.6 no
H2A C2 H2B 108.7 no
C4 C3 C2 105.36(10) no
C4 C3 H3A 110.7 no
C2 C3 H3A 110.7 no
C4 C3 H3B 110.7 no
C2 C3 H3B 110.7 no
H3A C3 H3B 108.8 no
O4 C4 N1 123.37(12) no
O4 C4 C3 128.82(12) no
N1 C4 C3 107.80(11) no
C16 C11 C12 118.42(12) no
C16 C11 N1 120.30(11) no
C12 C11 N1 121.19(11) no
C13 C12 C11 122.01(12) no
C13 C12 N12 117.47(11) no
C11 C12 N12 120.47(11) no
O22 N12 O21 124.27(12) no
O22 N12 C12 118.18(12) no
O21 N12 C12 117.52(11) no
C12 C13 C14 118.70(12) no
C12 C13 H13 120.6 no
C14 C13 H13 120.6 no
C15 C14 C13 120.02(12) no
C15 C14 H14 120.0 no
C13 C14 H14 120.0 no
C14 C15 C16 120.75(12) no
C14 C15 H15 119.6 no
C16 C15 H15 119.6 no
C15 C16 C11 120.03(12) no
C15 C16 H16 120.0 no
C11 C16 H16 120.0 no

loop_
_geom_bond_atom_site_label_1
_geom_bond_atom_site_label_2
_geom_bond_site_symmetry_2
_geom_bond_distance
_geom_bond_publ_flag
N1 C1 . 1.3955(16) no
N1 C4 . 1.4033(15) no
N1 C11 . 1.4219(15) no
C1 O1 . 1.2059(16) no
C1 C2 . 1.5087(18) no
C2 C3 . 1.5276(19) no
C2 H2A . 0.99 no
C2 H2B . 0.99 no
C3 C4 . 1.4991(18) no
C3 H3A . 0.99 no
C3 H3B . 0.99 no
C4 O4 . 1.2054(16) no
C11 C16 . 1.3878(17) no
C11 C12 . 1.3942(17) no
C12 C13 . 1.3837(18) no
C12 N12 . 1.4655(16) no
N12 O22 . 1.2259(15) no
N12 O21 . 1.2299(16) no
C13 C14 . 1.3868(19) no
C13 H13 . 0.95 no
C14 C15 . 1.386(2) no
C14 H14 . 0.95 no
C15 C16 . 1.3861(19) no
C15 H15 . 0.95 no
C16 H16 . 0.95 no

loop_
_geom_hbond_atom_site_label_D
_geom_hbond_atom_site_label_H
_geom_hbond_atom_site_label_A
_geom_hbond_site_symmetry_A
_geom_hbond_distance_DH
_geom_hbond_distance_HA
_geom_hbond_distance_DA
_geom_hbond_angle_DHA
_geom_hbond_publ_flag
C3 H3B O21 3_666 0.99 2.42 3.253(2) 141 y
C2 H2B Cg 2_646 0.99 2.75 3.638(2) 149 y

loop_
_geom_torsion_atom_site_label_1
_geom_torsion_atom_site_label_2
_geom_torsion_atom_site_label_3
_geom_torsion_atom_site_label_4
_geom_torsion
_geom_torsion_publ_flag
C4 N1 C1 O1 -176.61(12) no
C11 N1 C1 O1 -1.3(2) no
C4 N1 C1 C2 1.84(14) no
C11 N1 C1 C2 177.18(11) no
O1 C1 C2 C3 -178.89(14) no
N1 C1 C2 C3 2.74(14) no
C1 C2 C3 C4 -5.92(13) no
C1 N1 C4 O4 173.23(12) no
C11 N1 C4 O4 -2.22(19) no
C1 N1 C4 C3 -5.77(14) no
C11 N1 C4 C3 178.77(11) no
C2 C3 C4 O4 -171.84(13) no
C2 C3 C4 N1 7.09(13) no
C1 N1 C11 C16 61.24(17) no
C4 N1 C11 C16 -123.82(13) no
C1 N1 C11 C12 -122.35(13) no
C4 N1 C11 C12 52.59(17) no
C16 C11 C12 C13 2.14(19) no
N1 C11 C12 C13 -174.33(12) no
C16 C11 C12 N12 -175.27(11) no
N1 C11 C12 N12 8.25(18) no
C13 C12 N12 O22 39.62(17) no
C11 C12 N12 O22 -142.85(12) no
C13 C12 N12 O21 -138.47(13) no
C11 C12 N12 O21 39.06(17) no
C11 C12 C13 C14 -3.1(2) no
N12 C12 C13 C14 174.41(11) no
C12 C13 C14 C15 1.4(2) no
C13 C14 C15 C16 1.1(2) no
C14 C15 C16 C11 -2.0(2) no
C12 C11 C16 C15 0.44(18) no
N1 C11 C16 C15 176.95(11) no

loop_
_cod_related_entry_id
_cod_related_entry_database
_cod_related_entry_code
1 ChemSpider 2158576
